data_2242703
loop_
_publ_author_name
'Cano-Ben\'itez, Cristian A.'
'Metta-Maga\~na, Alejandro J.'
'Duarte-Ruiz, \'Alvaro'

_publ_section_title
;
 Crystal structure at 100K of
 bis[1,2-bis(diphenylphosphanyl)ethane]nickel(II)
 bis(trifluoromethanesulfonate): a possible negative thermal expansion
 molecular material
;
_journal_issue 11
_journal_name_full 'Acta Crystallographica Section E'
_journal_page_first 1678
_journal_page_last 1681
_journal_paper_doi 10.1107/S2056989018014846
_journal_volume 74
_journal_year 2018
_chemical_formula_moiety 'C52 H48 Ni P4, 2(C F3 O3 S)'
_chemical_formula_sum 'C54 H48 F6 Ni O6 P4 S2'
_chemical_formula_weight 1153.63
_chemical_name_common 'bis(dppe))nickel(II) bis(triflate)'
_chemical_name_systematic
;bis([1,2-bis(diphenylphosphino)ethane])nickel(II)
 bis(trifluoromethanesulfonate)
;
_space_group_crystal_system monoclinic
_space_group_IT_number 14
_space_group_name_Hall '-P 2yn'
_space_group_name_H-M_alt 'P 1 21/n 1'
_symmetry_space_group_name_Hall '-P 2yn'
_symmetry_space_group_name_H-M 'P 1 21/n 1'
_atom_sites_solution_hydrogens geom
_audit_creation_date 2018-04-26
_audit_creation_method
;
Olex2 1.2
(compiled 2017.08.10 svn.r3458 for OlexSys, GUI svn.r5381)
;
_cell_angle_alpha 90
_cell_angle_beta 97.996(13)
_cell_angle_gamma 90
_cell_formula_units_Z 2
_cell_length_a 10.984(8)
_cell_length_b 16.087(12)
_cell_length_c 14.375(10)
_cell_measurement_reflns_used 3687
_cell_measurement_temperature 296(2)
_cell_measurement_theta_max 22.797
_cell_measurement_theta_min 2.510
_cell_volume 2515(3)
_computing_cell_refinement 'Bruker SAINT (Bruker, 2013)'
_computing_data_collection 'Bruker APEX2 (Bruker, 2013)'
_computing_data_reduction 'Bruker SAINT (Bruker, 2013)'
_computing_molecular_graphics
;Bruker SHELXTL (Bruker, 2013), 
 Mercury v3.9 (Macrae et al., 2006)
;
_computing_publication_material
;
publCIF v1.9.21_c (Westrip, 2010), 
Olex2 (Dolomanov et al., 2009)
;
_computing_structure_refinement 'SHELXL-2014 (Sheldrick 2015)'
_computing_structure_solution 'SHELXS-97 (Sheldrick 2008)'
_diffrn_ambient_temperature 296.15
_diffrn_measured_fraction_theta_full 1.000
_diffrn_measured_fraction_theta_max 0.954
_diffrn_measurement_device_type 'Bruker SMART APEX CCD'
_diffrn_measurement_method '\f and \w scans'
_diffrn_radiation_type MoK\a
_diffrn_radiation_wavelength 0.71073
_diffrn_reflns_av_R_equivalents 0.0638
_diffrn_reflns_av_unetI/netI 0.0634
_diffrn_reflns_Laue_measured_fraction_full 1.000
_diffrn_reflns_Laue_measured_fraction_max 0.954
_diffrn_reflns_limit_h_max 12
_diffrn_reflns_limit_h_min -14
_diffrn_reflns_limit_k_max 19
_diffrn_reflns_limit_k_min -21
_diffrn_reflns_limit_l_max 19
_diffrn_reflns_limit_l_min -19
_diffrn_reflns_number 29647
_diffrn_reflns_point_group_measured_fraction_full 1.000
_diffrn_reflns_point_group_measured_fraction_max 0.954
_diffrn_reflns_theta_full 25.242
_diffrn_reflns_theta_max 29.248
_diffrn_reflns_theta_min 1.910
_diffrn_source 'fine-focus X-ray tube'
_diffrn_standards_number 0
_exptl_absorpt_coefficient_mu 0.670
_exptl_absorpt_correction_T_max 0.958
_exptl_absorpt_correction_T_min 0.872
_exptl_absorpt_correction_type multi-scan
_exptl_absorpt_process_details SADABS
_exptl_crystal_colour yellow
_exptl_crystal_density_diffrn 1.523
_exptl_crystal_density_method 'Not measured'
_exptl_crystal_description Cube
_exptl_crystal_F_000 1188
_exptl_crystal_size_max 0.211
_exptl_crystal_size_mid 0.128
_exptl_crystal_size_min 0.065
_refine_diff_density_max 0.497
_refine_diff_density_min -0.478
_refine_diff_density_rms 0.073
_refine_ls_extinction_method none
_refine_ls_goodness_of_fit_ref 1.016
_refine_ls_hydrogen_treatment constr
_refine_ls_matrix_type full
_refine_ls_number_parameters 404
_refine_ls_number_reflns 6535
_refine_ls_number_restraints 133
_refine_ls_restrained_S_all 1.069
_refine_ls_R_factor_all 0.1098
_refine_ls_R_factor_gt 0.0565
_refine_ls_shift/su_max 0.000
_refine_ls_shift/su_mean 0.000
_refine_ls_structure_factor_coef Fsqd
_refine_ls_weighting_details 'w=1/[\s^2^(Fo^2^)+(0.0496P)^2^+2.3473P] where P=(Fo^2^+2Fc^2^)/3'
_refine_ls_weighting_scheme calc
_refine_ls_wR_factor_gt 0.1149
_refine_ls_wR_factor_ref 0.1478
_reflns_Friedel_coverage 0.000
_reflns_number_gt 3880
_reflns_number_total 6535
_reflns_threshold_expression 'I > 2\s(I)'
_cod_data_source_file hb7775sup3.txt
_cod_data_source_block 1_296K
_cod_database_code 2242703
_publcif_datablock.id {ba89ee9d-f4c6-4e37-8ebb-b09bb48d4894}

_shelxl_version_number 2014/6
_shelx_space_group_comment
;
The symmetry employed for this shelxl refinement is uniquely defined
by the following loop, which should always be used as a source of
symmetry information in preference to the above space-group names.
They are only intended as comments.
;
_shelx_estimated_absorpt_t_max 0.7457
_shelx_estimated_absorpt_t_min 0.6852

loop_
_space_group_symop_operation_xyz
'x, y, z'
'-x+1/2, y+1/2, -z+1/2'
'-x, -y, -z'
'x-1/2, -y-1/2, z-1/2'

loop_
_atom_site_label
_atom_site_type_symbol
_atom_site_fract_x
_atom_site_fract_y
_atom_site_fract_z
_atom_site_U_iso_or_equiv
_atom_site_adp_type
_atom_site_occupancy
_atom_site_site_symmetry_order
_atom_site_calc_flag
_atom_site_refinement_flags_posn
_atom_site_refinement_flags_adp
_atom_site_refinement_flags_occupancy
_atom_site_disorder_assembly
_atom_site_disorder_group
Ni1 Ni 0.5000 0.5000 0.5000 0.03200(16) Uani 1 2 d S T P . .
P1 P 0.46724(8) 0.38213(5) 0.57282(6) 0.0388(2) Uani 1 1 d . . . . .
P2 P 0.30244(8) 0.48864(6) 0.43745(6) 0.0393(2) Uani 1 1 d . . . . .
C1 C 0.3060(3) 0.3803(2) 0.5859(3) 0.0508(9) Uani 1 1 d . . . . .
H1A H 0.2831 0.3256 0.6059 0.061 Uiso 1 1 calc R . . . .
H1B H 0.2894 0.4204 0.6330 0.061 Uiso 1 1 calc R . . . .
C2 C 0.2343(3) 0.4013(2) 0.4939(3) 0.0509(9) Uani 1 1 d . . . . .
H2A H 0.1508 0.4155 0.5028 0.061 Uiso 1 1 calc R . . . .
H2B H 0.2306 0.3531 0.4531 0.061 Uiso 1 1 calc R . . . .
C3 C 0.2029(3) 0.5746(2) 0.4523(2) 0.0435(8) Uani 1 1 d . . . . .
C4 C 0.1745(4) 0.5929(3) 0.5395(3) 0.0589(10) Uani 1 1 d . . . . .
H4 H 0.2059 0.5598 0.5903 0.071 Uiso 1 1 calc R . . . .
C5 C 0.1014(4) 0.6585(3) 0.5538(3) 0.0684(12) Uani 1 1 d . . . . .
H5 H 0.0840 0.6703 0.6140 0.082 Uiso 1 1 calc R . . . .
C6 C 0.0537(4) 0.7068(3) 0.4804(3) 0.0663(12) Uani 1 1 d . . . . .
H6 H 0.0040 0.7519 0.4900 0.080 Uiso 1 1 calc R . . . .
C7 C 0.0790(4) 0.6889(3) 0.3925(3) 0.0672(12) Uani 1 1 d . . . . .
H7 H 0.0456 0.7216 0.3419 0.081 Uiso 1 1 calc R . . . .
C8 C 0.1531(3) 0.6233(2) 0.3782(3) 0.0512(9) Uani 1 1 d . . . . .
H8 H 0.1700 0.6115 0.3180 0.061 Uiso 1 1 calc R . . . .
C9 C 0.2744(3) 0.4601(2) 0.3158(2) 0.0430(8) Uani 1 1 d . . . . .
C10 C 0.1557(3) 0.4520(2) 0.2704(3) 0.0508(9) Uani 1 1 d . . . . .
H10 H 0.0895 0.4646 0.3018 0.061 Uiso 1 1 calc R . . . .
C11 C 0.1359(4) 0.4255(3) 0.1795(3) 0.0626(11) Uani 1 1 d . . . . .
H11 H 0.0558 0.4206 0.1490 0.075 Uiso 1 1 calc R . . . .
C12 C 0.2306(4) 0.4065(3) 0.1332(3) 0.0630(11) Uani 1 1 d . . . . .
H12 H 0.2156 0.3890 0.0710 0.076 Uiso 1 1 calc R . . . .
C13 C 0.3482(4) 0.4127(3) 0.1772(3) 0.0643(11) Uani 1 1 d . . . . .
H13 H 0.4138 0.3988 0.1457 0.077 Uiso 1 1 calc R . . . .
C14 C 0.3688(4) 0.4398(2) 0.2683(3) 0.0518(9) Uani 1 1 d . . . . .
H14 H 0.4491 0.4443 0.2983 0.062 Uiso 1 1 calc R . . . .
C15 C 0.4905(3) 0.2976(2) 0.4959(2) 0.0403(7) Uani 1 1 d . . . . .
C16 C 0.4470(4) 0.2190(2) 0.5099(3) 0.0526(9) Uani 1 1 d . . . . .
H16 H 0.4056 0.2084 0.5608 0.063 Uiso 1 1 calc R . . . .
C17 C 0.4645(4) 0.1570(3) 0.4492(3) 0.0640(11) Uani 1 1 d . . . . .
H17 H 0.4344 0.1041 0.4585 0.077 Uiso 1 1 calc R . . . .
C18 C 0.5257(4) 0.1716(3) 0.3750(3) 0.0673(12) Uani 1 1 d . . . . .
H18 H 0.5370 0.1287 0.3337 0.081 Uiso 1 1 calc R . . . .
C19 C 0.5704(4) 0.2486(3) 0.3608(3) 0.0669(12) Uani 1 1 d . . . . .
H19 H 0.6132 0.2586 0.3104 0.080 Uiso 1 1 calc R . . . .
C20 C 0.5518(3) 0.3108(2) 0.4210(3) 0.0511(9) Uani 1 1 d . . . . .
H20 H 0.5815 0.3637 0.4110 0.061 Uiso 1 1 calc R . . . .
C21 C 0.5402(3) 0.3520(2) 0.6870(2) 0.0410(8) Uani 1 1 d . . . . .
C22 C 0.5060(4) 0.3901(2) 0.7649(3) 0.0572(10) Uani 1 1 d . . . . .
H22 H 0.4453 0.4308 0.7578 0.069 Uiso 1 1 calc R . . . .
C23 C 0.5609(4) 0.3684(3) 0.8528(3) 0.0655(12) Uani 1 1 d . . . . .
H23 H 0.5369 0.3940 0.9054 0.079 Uiso 1 1 calc R . . . .
C24 C 0.6498(4) 0.3100(3) 0.8634(3) 0.0588(11) Uani 1 1 d . . . . .
H24 H 0.6879 0.2960 0.9232 0.071 Uiso 1 1 calc R . . . .
C25 C 0.6836(4) 0.2716(3) 0.7871(3) 0.0582(10) Uani 1 1 d . . . . .
H25 H 0.7445 0.2310 0.7950 0.070 Uiso 1 1 calc R . . . .
C26 C 0.6290(3) 0.2919(2) 0.6986(3) 0.0487(9) Uani 1 1 d . . . . .
H26 H 0.6521 0.2648 0.6467 0.058 Uiso 1 1 calc R . . . .
S1 S 0.2624(5) 0.5959(3) 0.8063(4) 0.0891(15) Uani 0.646(8) 1 d D U . A 1
O1 O 0.3388(11) 0.5679(9) 0.7429(7) 0.062(3) Uani 0.646(8) 1 d D U . A 1
F3 F 0.2194(8) 0.5424(6) 0.9653(5) 0.126(3) Uani 0.646(8) 1 d D U . A 1
F2 F 0.3956(6) 0.5181(5) 0.9379(4) 0.122(3) Uani 0.646(8) 1 d D U . A 1
F1 F 0.2526(9) 0.4489(4) 0.8562(7) 0.136(3) Uani 0.646(8) 1 d D U . A 1
O2 O 0.1433(6) 0.6067(8) 0.7803(6) 0.130(4) Uani 0.646(8) 1 d D U . A 1
O3 O 0.3145(9) 0.6724(4) 0.8635(7) 0.128(3) Uani 0.646(8) 1 d D U . A 1
C28 C 0.2853(10) 0.5272(6) 0.9007(6) 0.077(2) Uani 0.646(8) 1 d D U . A 1
C28A C 0.2327(15) 0.5143(8) 0.8651(12) 0.080(4) Uani 0.354(8) 1 d D U . A 2
S1A S 0.2844(9) 0.6074(5) 0.8215(6) 0.0596(18) Uani 0.354(8) 1 d D U . A 2
O1A O 0.354(2) 0.5855(17) 0.7507(14) 0.072(6) Uani 0.354(8) 1 d D U . A 2
O2A O 0.1933(16) 0.6582(8) 0.8031(10) 0.103(4) Uani 0.354(8) 1 d D U . A 2
O3A O 0.3731(14) 0.6253(13) 0.9123(9) 0.146(6) Uani 0.354(8) 1 d D U . A 2
F3A F 0.1621(11) 0.5188(8) 0.9269(9) 0.091(4) Uani 0.354(8) 1 d D U . A 2
F2A F 0.3181(13) 0.4644(9) 0.9010(10) 0.099(4) Uani 0.354(8) 1 d D U . A 2
F1A F 0.1529(12) 0.4926(10) 0.7784(9) 0.158(5) Uani 0.354(8) 1 d D U . A 2

loop_
_atom_site_aniso_label
_atom_site_aniso_U_11
_atom_site_aniso_U_22
_atom_site_aniso_U_33
_atom_site_aniso_U_23
_atom_site_aniso_U_13
_atom_site_aniso_U_12
Ni1 0.0286(3) 0.0333(3) 0.0324(3) 0.0050(2) -0.0018(2) -0.0014(2)
P1 0.0370(5) 0.0367(5) 0.0417(4) 0.0095(4) 0.0022(4) 0.0000(4)
P2 0.0299(5) 0.0445(5) 0.0413(4) 0.0070(4) -0.0030(3) -0.0027(4)
C1 0.040(2) 0.054(2) 0.059(2) 0.0134(18) 0.0093(17) -0.0033(17)
C2 0.0359(19) 0.058(2) 0.059(2) 0.0084(18) 0.0055(16) -0.0110(17)
C3 0.0312(18) 0.053(2) 0.0449(18) 0.0023(16) 0.0003(14) -0.0025(15)
C4 0.050(2) 0.077(3) 0.049(2) 0.002(2) 0.0041(17) 0.012(2)
C5 0.062(3) 0.083(3) 0.063(3) -0.011(2) 0.015(2) 0.007(2)
C6 0.055(3) 0.059(3) 0.085(3) -0.007(2) 0.011(2) 0.013(2)
C7 0.071(3) 0.059(3) 0.070(3) 0.011(2) 0.004(2) 0.014(2)
C8 0.054(2) 0.046(2) 0.051(2) 0.0052(16) 0.0017(17) 0.0029(18)
C9 0.0389(19) 0.0402(19) 0.0469(18) 0.0020(15) -0.0047(15) -0.0037(15)
C10 0.042(2) 0.049(2) 0.058(2) -0.0043(17) -0.0040(17) -0.0014(17)
C11 0.059(3) 0.064(3) 0.058(2) -0.004(2) -0.017(2) -0.005(2)
C12 0.078(3) 0.065(3) 0.043(2) -0.0052(19) -0.001(2) -0.015(2)
C13 0.065(3) 0.076(3) 0.054(2) -0.002(2) 0.015(2) -0.008(2)
C14 0.043(2) 0.058(2) 0.054(2) 0.0021(18) 0.0021(17) -0.0057(18)
C15 0.0354(18) 0.0425(19) 0.0415(16) 0.0061(15) 0.0005(14) -0.0033(15)
C16 0.058(2) 0.048(2) 0.051(2) 0.0062(17) 0.0038(18) -0.0107(18)
C17 0.080(3) 0.045(2) 0.064(3) -0.0008(19) 0.000(2) -0.012(2)
C18 0.078(3) 0.061(3) 0.060(3) -0.010(2) 0.000(2) 0.005(2)
C19 0.074(3) 0.075(3) 0.055(2) -0.004(2) 0.019(2) -0.002(2)
C20 0.052(2) 0.050(2) 0.051(2) 0.0006(17) 0.0067(17) -0.0054(18)
C21 0.044(2) 0.0325(18) 0.0456(18) 0.0091(14) 0.0037(15) 0.0008(15)
C22 0.068(3) 0.056(2) 0.048(2) 0.0059(17) 0.0071(18) 0.018(2)
C23 0.081(3) 0.072(3) 0.044(2) 0.004(2) 0.008(2) 0.014(2)
C24 0.067(3) 0.057(3) 0.048(2) 0.0140(18) -0.0064(19) 0.003(2)
C25 0.058(3) 0.054(2) 0.058(2) 0.0088(19) -0.0069(19) 0.0150(19)
C26 0.050(2) 0.046(2) 0.0490(19) 0.0066(16) 0.0025(16) 0.0038(17)
S1 0.073(2) 0.119(3) 0.082(3) 0.038(2) 0.0356(18) 0.042(2)
O1 0.048(4) 0.089(7) 0.050(3) 0.011(3) 0.014(3) 0.009(5)
F3 0.164(7) 0.150(7) 0.081(4) 0.032(4) 0.073(4) 0.049(5)
F2 0.117(4) 0.177(7) 0.068(3) 0.019(3) -0.001(3) 0.056(4)
F1 0.166(8) 0.087(4) 0.171(8) -0.006(4) 0.077(6) -0.033(4)
O2 0.058(4) 0.238(11) 0.096(5) 0.056(6) 0.023(3) 0.040(5)
O3 0.172(8) 0.078(4) 0.141(7) -0.011(4) 0.051(6) -0.003(4)
C28 0.093(5) 0.086(5) 0.057(4) 0.006(3) 0.026(3) 0.018(4)
C28A 0.086(7) 0.074(7) 0.090(7) -0.005(5) 0.049(5) 0.002(5)
S1A 0.075(4) 0.059(3) 0.050(2) -0.0099(19) 0.026(2) -0.023(2)
O1A 0.072(9) 0.083(10) 0.068(7) -0.003(5) 0.039(7) -0.018(6)
O2A 0.127(9) 0.091(8) 0.100(9) 0.010(6) 0.050(7) 0.036(7)
O3A 0.149(10) 0.176(14) 0.109(7) -0.043(7) -0.001(6) -0.044(9)
F3A 0.086(7) 0.102(7) 0.097(7) 0.012(6) 0.057(6) -0.003(5)
F2A 0.108(8) 0.097(8) 0.103(8) 0.023(6) 0.054(6) 0.030(7)
F1A 0.136(9) 0.200(12) 0.138(8) -0.033(7) 0.026(6) -0.065(8)

loop_
_atom_type_symbol
_atom_type_description
_atom_type_scat_dispersion_real
_atom_type_scat_dispersion_imag
_atom_type_scat_source
C C 0.0033 0.0016 'International Tables Vol C Tables 4.2.6.8 and 6.1.1.4'
H H 0.0000 0.0000 'International Tables Vol C Tables 4.2.6.8 and 6.1.1.4'
O O 0.0106 0.0060 'International Tables Vol C Tables 4.2.6.8 and 6.1.1.4'
F F 0.0171 0.0103 'International Tables Vol C Tables 4.2.6.8 and 6.1.1.4'
P P 0.1023 0.0942 'International Tables Vol C Tables 4.2.6.8 and 6.1.1.4'
S S 0.1246 0.1234 'International Tables Vol C Tables 4.2.6.8 and 6.1.1.4'
Ni Ni 0.3393 1.1124 'International Tables Vol C Tables 4.2.6.8 and 6.1.1.4'

loop_
_geom_angle_atom_site_label_1
_geom_angle_atom_site_label_2
_geom_angle_atom_site_label_3
_geom_angle
_geom_angle_site_symmetry_1
_geom_angle_site_symmetry_3
P1 Ni1 P1 180.0 . 3_666
P1 Ni1 P2 84.72(4) . .
P1 Ni1 P2 84.72(4) 3_666 3_666
P1 Ni1 P2 95.28(4) 3_666 .
P1 Ni1 P2 95.28(4) . 3_666
P2 Ni1 P2 180.0 . 3_666
C1 P1 Ni1 106.77(12) . .
C15 P1 Ni1 108.13(12) . .
C15 P1 C1 106.12(17) . .
C21 P1 Ni1 125.60(12) . .
C21 P1 C1 102.75(17) . .
C21 P1 C15 106.01(16) . .
C2 P2 Ni1 108.51(12) . .
C3 P2 Ni1 117.54(12) . .
C3 P2 C2 104.18(18) . .
C9 P2 Ni1 115.98(12) . .
C9 P2 C2 102.13(17) . .
C9 P2 C3 106.78(16) . .
P1 C1 H1A 110.1 . .
P1 C1 H1B 110.1 . .
H1A C1 H1B 108.4 . .
C2 C1 P1 108.1(3) . .
C2 C1 H1A 110.1 . .
C2 C1 H1B 110.1 . .
P2 C2 H2A 109.3 . .
P2 C2 H2B 109.3 . .
C1 C2 P2 111.8(2) . .
C1 C2 H2A 109.3 . .
C1 C2 H2B 109.3 . .
H2A C2 H2B 107.9 . .
C4 C3 P2 119.7(3) . .
C4 C3 C8 118.2(4) . .
C8 C3 P2 122.1(3) . .
C3 C4 H4 119.3 . .
C5 C4 C3 121.4(4) . .
C5 C4 H4 119.3 . .
C4 C5 H5 120.0 . .
C6 C5 C4 120.0(4) . .
C6 C5 H5 120.0 . .
C5 C6 H6 120.2 . .
C5 C6 C7 119.7(4) . .
C7 C6 H6 120.2 . .
C6 C7 H7 119.8 . .
C6 C7 C8 120.3(4) . .
C8 C7 H7 119.8 . .
C3 C8 H8 119.8 . .
C7 C8 C3 120.4(4) . .
C7 C8 H8 119.8 . .
C10 C9 P2 120.5(3) . .
C14 C9 P2 120.9(3) . .
C14 C9 C10 118.5(3) . .
C9 C10 H10 120.1 . .
C11 C10 C9 119.8(4) . .
C11 C10 H10 120.1 . .
C10 C11 H11 119.5 . .
C12 C11 C10 120.9(4) . .
C12 C11 H11 119.5 . .
C11 C12 H12 119.9 . .
C11 C12 C13 120.1(4) . .
C13 C12 H12 119.9 . .
C12 C13 H13 120.4 . .
C12 C13 C14 119.2(4) . .
C14 C13 H13 120.4 . .
C9 C14 C13 121.4(4) . .
C9 C14 H14 119.3 . .
C13 C14 H14 119.3 . .
C16 C15 P1 121.7(3) . .
C20 C15 P1 119.7(3) . .
C20 C15 C16 118.6(3) . .
C15 C16 H16 120.1 . .
C17 C16 C15 119.9(4) . .
C17 C16 H16 120.1 . .
C16 C17 H17 119.7 . .
C16 C17 C18 120.6(4) . .
C18 C17 H17 119.7 . .
C17 C18 H18 119.9 . .
C17 C18 C19 120.3(4) . .
C19 C18 H18 119.9 . .
C18 C19 H19 120.4 . .
C20 C19 C18 119.1(4) . .
C20 C19 H19 120.4 . .
C15 C20 H20 119.2 . .
C19 C20 C15 121.5(4) . .
C19 C20 H20 119.2 . .
C22 C21 P1 119.2(3) . .
C26 C21 P1 121.7(3) . .
C26 C21 C22 119.1(3) . .
C21 C22 H22 119.9 . .
C23 C22 C21 120.3(4) . .
C23 C22 H22 119.9 . .
C22 C23 H23 120.0 . .
C24 C23 C22 120.1(4) . .
C24 C23 H23 120.0 . .
C23 C24 H24 119.9 . .
C23 C24 C25 120.1(4) . .
C25 C24 H24 119.9 . .
C24 C25 H25 119.7 . .
C24 C25 C26 120.6(4) . .
C26 C25 H25 119.7 . .
C21 C26 C25 119.7(4) . .
C21 C26 H26 120.1 . .
C25 C26 H26 120.1 . .
O1 S1 O3 113.1(8) . .
O1 S1 C28 105.6(6) . .
O2 S1 O1 121.2(7) . .
O2 S1 O3 108.9(7) . .
O2 S1 C28 109.6(6) . .
O3 S1 C28 95.1(6) . .
F3 C28 S1 114.1(7) . .
F3 C28 F1 111.1(9) . .
F2 C28 S1 115.4(7) . .
F2 C28 F3 108.8(8) . .
F2 C28 F1 104.7(8) . .
F1 C28 S1 102.1(8) . .
F3A C28A S1A 117.8(11) . .
F3A C28A F2A 103.8(13) . .
F3A C28A F1A 105.0(13) . .
F2A C28A S1A 115.0(13) . .
F2A C28A F1A 120.6(14) . .
F1A C28A S1A 94.9(10) . .
O1A S1A C28A 106.4(13) . .
O1A S1A O3A 108.5(13) . .
O2A S1A C28A 109.5(10) . .
O2A S1A O1A 119.8(13) . .
O2A S1A O3A 115.8(11) . .
O3A S1A C28A 93.2(9) . .

loop_
_geom_bond_atom_site_label_1
_geom_bond_atom_site_label_2
_geom_bond_distance
_geom_bond_site_symmetry_2
Ni1 P1 2.2193(15) .
Ni1 P1 2.2193(15) 3_666
Ni1 P2 2.2379(16) .
Ni1 P2 2.2380(16) 3_666
P1 C1 1.807(4) .
P1 C15 1.793(4) .
P1 C21 1.790(3) .
P2 C2 1.834(4) .
P2 C3 1.794(4) .
P2 C9 1.793(4) .
C1 H1A 0.9700 .
C1 H1B 0.9700 .
C1 C2 1.481(5) .
C2 H2A 0.9700 .
C2 H2B 0.9700 .
C3 C4 1.366(5) .
C3 C8 1.372(5) .
C4 H4 0.9300 .
C4 C5 1.359(6) .
C5 H5 0.9300 .
C5 C6 1.356(6) .
C6 H6 0.9300 .
C6 C7 1.362(6) .
C7 H7 0.9300 .
C7 C8 1.367(5) .
C8 H8 0.9300 .
C9 C10 1.381(5) .
C9 C14 1.358(5) .
C10 H10 0.9300 .
C10 C11 1.363(5) .
C11 H11 0.9300 .
C11 C12 1.347(6) .
C12 H12 0.9300 .
C12 C13 1.361(6) .
C13 H13 0.9300 .
C13 C14 1.369(5) .
C14 H14 0.9300 .
C15 C16 1.376(5) .
C15 C20 1.364(5) .
C16 H16 0.9300 .
C16 C17 1.356(6) .
C17 H17 0.9300 .
C17 C18 1.358(6) .
C18 H18 0.9300 .
C18 C19 1.358(6) .
C19 H19 0.9300 .
C19 C20 1.357(5) .
C20 H20 0.9300 .
C21 C22 1.374(5) .
C21 C26 1.368(5) .
C22 H22 0.9300 .
C22 C23 1.368(5) .
C23 H23 0.9300 .
C23 C24 1.348(6) .
C24 H24 0.9300 .
C24 C25 1.354(5) .
C25 H25 0.9300 .
C25 C26 1.368(5) .
C26 H26 0.9300 .
S1 O1 1.397(7) .
S1 O2 1.322(7) .
S1 O3 1.545(8) .
S1 C28 1.741(8) .
F3 C28 1.278(8) .
F2 C28 1.262(11) .
F1 C28 1.435(12) .
C28A S1A 1.749(13) .
C28A F3A 1.260(12) .
C28A F2A 1.287(17) .
C28A F1A 1.462(18) .
S1A O1A 1.400(12) .
S1A O2A 1.290(12) .
S1A O3A 1.543(12) .
